data_1547086
loop_
_publ_author_name
'Ma, Zetong'
'Xiao, Chengyi'
'Liu, Chunming'
'Meng, Dong'
'Jiang, Wei'
'Wang, Zhaohui'

_publ_section_title
;
 Palladium-Catalyzed Si-C Bond Formation toward Sila-Annulated Perylene
 Diimides.
;
_journal_issue 16
_journal_name_full 'Organic letters'
_journal_page_first 4331
_journal_page_last 4334
_journal_paper_doi 10.1021/acs.orglett.7b02011
_journal_volume 19
_journal_year 2017
_chemical_formula_moiety 'C40 H28 F14 N2 O4 Si2'
_chemical_formula_sum 'C40 H28 F14 N2 O4 Si2'
_chemical_formula_weight 922.82
_space_group_crystal_system monoclinic
_space_group_IT_number 15
_space_group_name_Hall '-C 2yc'
_space_group_name_H-M_alt 'C 1 2/c 1'
_symmetry_space_group_name_Hall '-C 2yc'
_symmetry_space_group_name_H-M 'C 1 2/c 1'
_atom_sites_solution_hydrogens geom
_atom_sites_solution_primary dual
_audit_creation_date 2016-12-15
_audit_creation_method
;
Olex2 1.2
(compiled 2016.11.30 svn.r3356 for OlexSys, GUI svn.r5269)
;
_cell_angle_alpha 90
_cell_angle_beta 99.386(4)
_cell_angle_gamma 90
_cell_formula_units_Z 4
_cell_length_a 28.533(8)
_cell_length_b 6.3805(18)
_cell_length_c 21.155(6)
_cell_measurement_reflns_used 5578
_cell_measurement_temperature 173
_cell_measurement_theta_max 27.5
_cell_measurement_theta_min 1.4
_cell_volume 3799.8(19)
_computing_cell_refinement
;
CrystalClear-SM Expert 2.0 r4 (Rigaku, 2009)
;
_computing_data_collection
;
CrystalClear-SM Expert 2.0 r4 (Rigaku, 2009)
;
_computing_data_reduction
;
CrystalClear-SM Expert 2.0 r4 (Rigaku, 2009)
;
_computing_molecular_graphics 'Olex2 (Dolomanov et al., 2009)'
_computing_publication_material 'CIFTAB (Sheldrick, 2013)'
_computing_structure_refinement 'ShelXL (Sheldrick, 2014)'
_computing_structure_solution 'ShelXT (Sheldrick, 2014)'
_diffrn_ambient_temperature 173
_diffrn_detector CCD
_diffrn_detector_area_resol_mean 28.5714
_diffrn_measured_fraction_theta_full 0.995
_diffrn_measured_fraction_theta_max 0.995
_diffrn_measurement_details
;
scan:
    Number of images: 360
               Slice: -110.0000 - 70.0000
         Image width: 0.5000
            Exp time: 16.0000
       Rotation axis: Omega
               Omega: 0.0000
                 Chi: 45.0000
                 Phi: 90.0000
                 XTD: 44.9613
              2theta: -19.6584
scan:
    Number of images: 360
               Slice: -110.0000 - 70.0000
         Image width: 0.5000
            Exp time: 16.0000
       Rotation axis: Omega
               Omega: 0.0000
                 Chi: 45.0000
                 Phi: 270.0000
                 XTD: 44.9613
              2theta: -19.6584
;
_diffrn_measurement_device
;
AFC10: Fixed Chi 2 circle
;
_diffrn_measurement_device_type
;
Rigaku Saturn724+ (2x2 bin mode)
;
_diffrn_measurement_method 'profile data from \w-scans'
_diffrn_measurement_specimen_support Fiber
_diffrn_orient_matrix_type d*Trek
_diffrn_orient_matrix_UB_11 0.003456
_diffrn_orient_matrix_UB_12 -0.003595
_diffrn_orient_matrix_UB_13 0.035171
_diffrn_orient_matrix_UB_21 0.025465
_diffrn_orient_matrix_UB_22 -0.153570
_diffrn_orient_matrix_UB_23 -0.018200
_diffrn_orient_matrix_UB_31 0.047175
_diffrn_orient_matrix_UB_32 0.007348
_diffrn_orient_matrix_UB_33 0.004007
_diffrn_radiation_monochromator Confocal
_diffrn_radiation_type MoK\a
_diffrn_radiation_wavelength 0.71075
_diffrn_reflns_av_R_equivalents 0.0350
_diffrn_reflns_av_unetI/netI 0.0319
_diffrn_reflns_Laue_measured_fraction_full 0.995
_diffrn_reflns_Laue_measured_fraction_max 0.994
_diffrn_reflns_limit_h_max 36
_diffrn_reflns_limit_h_min -36
_diffrn_reflns_limit_k_max 8
_diffrn_reflns_limit_k_min -7
_diffrn_reflns_limit_l_max 27
_diffrn_reflns_limit_l_min -26
_diffrn_reflns_number 14218
_diffrn_reflns_point_group_measured_fraction_full 0.995
_diffrn_reflns_point_group_measured_fraction_max 0.994
_diffrn_reflns_theta_full 25.242
_diffrn_reflns_theta_max 27.442
_diffrn_reflns_theta_min 1.447
_diffrn_source 'Rotating Anode'
_diffrn_source_current 24.0
_diffrn_source_power 1.2
_diffrn_source_voltage 50.0
_exptl_absorpt_coefficient_mu 0.209
_exptl_absorpt_correction_T_max 1.000
_exptl_absorpt_correction_T_min 0.899
_exptl_absorpt_correction_type multi-scan
_exptl_absorpt_process_details 'CrystalClear-SM Expert 2.0 r4 (Rigaku, 2009)'
_exptl_crystal_colour red
_exptl_crystal_colour_primary red
_exptl_crystal_density_diffrn 1.613
_exptl_crystal_density_method "'not measured'"
_exptl_crystal_description needle
_exptl_crystal_F_000 1872
_exptl_crystal_size_max 0.579
_exptl_crystal_size_mid 0.111
_exptl_crystal_size_min 0.103
_refine_diff_density_max 0.422
_refine_diff_density_min -0.333
_refine_diff_density_rms 0.064
_refine_ls_extinction_method none
_refine_ls_goodness_of_fit_ref 1.112
_refine_ls_hydrogen_treatment constr
_refine_ls_matrix_type full
_refine_ls_number_parameters 282
_refine_ls_number_reflns 4307
_refine_ls_number_restraints 0
_refine_ls_restrained_S_all 1.112
_refine_ls_R_factor_all 0.0655
_refine_ls_R_factor_gt 0.0601
_refine_ls_shift/su_max 0.001
_refine_ls_shift/su_mean 0.000
_refine_ls_structure_factor_coef Fsqd
_refine_ls_weighting_details 'w=1/[\s^2^(Fo^2^)+(0.0612P)^2^+6.6367P] where P=(Fo^2^+2Fc^2^)/3'
_refine_ls_weighting_scheme calc
_refine_ls_wR_factor_gt 0.1409
_refine_ls_wR_factor_ref 0.1447
_reflns_Friedel_coverage 0.000
_reflns_number_gt 3970
_reflns_number_total 4307
_reflns_threshold_expression 'I > 2\s(I)'
_cod_data_source_file ol7b02011_si_003.cif
_cod_data_source_block mx5403d
_cod_depositor_comments
;
The following automatic conversions were performed:

'_exptl_absorpt_correction_type' value 'Multi-scan' changed to
'multi-scan' according to
/home/data/users/saulius/crontab/automatic-downloads/current/ACS/lib/dictionaries/cif_core.dic
dictionary named 'cif_core.dic' version 2.4.2 from 2011-04-26.

Automatic conversion script
Id: cif_fix_values 4973 2017-02-22 13:04:09Z antanas 
;
_cod_database_code 1547086
_shelx_space_group_comment
;
The symmetry employed for this shelxl refinement is uniquely defined
by the following loop, which should always be used as a source of
symmetry information in preference to the above space-group names.
They are only intended as comments.
;
_olex2_refinement_description
;
1. Fixed Uiso
 At 1.2 times of:
  All C(H) groups, All C(H,H) groups
 At 1.5 times of:
  All C(H,H,H) groups
2.a Secondary CH2 refined with riding coordinates:
 C13(H13A,H13B), C17(H17A,H17B), C19(H19A,H19B)
2.b Aromatic/amide H refined with riding coordinates:
 C3(H3), C9(H9)
2.c Idealised Me refined as rotating group:
 C18(H18A,H18B,H18C), C20(H20A,H20B,H20C)
;
_shelx_shelxl_version_number 2014/7
_olex2_submission_special_instructions 'No special instructions were received'

loop_
_space_group_symop_operation_xyz
'x, y, z'
'-x, y, -z+1/2'
'x+1/2, y+1/2, z'
'-x+1/2, y+1/2, -z+1/2'
'-x, -y, -z'
'x, -y, z-1/2'
'-x+1/2, -y+1/2, -z'
'x+1/2, -y+1/2, z-1/2'

loop_
_atom_site_label
_atom_site_type_symbol
_atom_site_fract_x
_atom_site_fract_y
_atom_site_fract_z
_atom_site_U_iso_or_equiv
_atom_site_adp_type
_atom_site_occupancy
_atom_site_site_symmetry_order
_atom_site_calc_flag
_atom_site_refinement_flags_posn
Si1 Si 0.67405(2) -0.31301(9) 0.33600(3) 0.02265(16) Uani 1 1 d .
F1 F 0.60018(6) 0.5955(4) 0.65226(7) 0.0667(6) Uani 1 1 d .
F2 F 0.55830(6) 0.4528(3) 0.56986(10) 0.0584(5) Uani 1 1 d .
F3 F 0.57202(8) 0.9875(3) 0.59173(14) 0.0908(8) Uani 1 1 d .
F4 F 0.52106(8) 0.8030(4) 0.52745(11) 0.0847(7) Uani 1 1 d .
F5 F 0.53707(9) 0.8612(6) 0.69227(14) 0.1253(13) Uani 1 1 d .
F6 F 0.47972(9) 0.9503(5) 0.61804(19) 0.1363(13) Uani 1 1 d .
F7 F 0.49417(7) 0.6287(5) 0.63939(12) 0.0870(7) Uani 1 1 d .
O1 O 0.69905(6) 0.5385(3) 0.63531(8) 0.0329(4) Uani 1 1 d .
O2 O 0.59864(7) 0.4262(3) 0.44823(8) 0.0419(5) Uani 1 1 d .
N1 N 0.64836(6) 0.4740(3) 0.54254(8) 0.0251(4) Uani 1 1 d .
C1 C 0.68785(7) 0.4243(3) 0.58936(10) 0.0242(4) Uani 1 1 d .
C2 C 0.71365(7) 0.2301(3) 0.57859(9) 0.0208(4) Uani 1 1 d .
C3 C 0.75158(7) 0.1618(3) 0.62393(10) 0.0222(4) Uani 1 1 d .
H3 H 0.7603 0.2394 0.6612 0.027 Uiso 1 1 calc R
C4 C 0.77711(7) -0.0222(3) 0.61466(9) 0.0218(4) Uani 1 1 d .
C5 C 0.76271(7) -0.1306(3) 0.55738(9) 0.0203(4) Uani 1 1 d .
C6 C 0.72442(7) -0.0661(3) 0.51063(9) 0.0198(4) Uani 1 1 d .
C7 C 0.71107(7) -0.1810(3) 0.45337(9) 0.0201(4) Uani 1 1 d .
C8 C 0.67359(7) -0.1219(3) 0.40573(9) 0.0225(4) Uani 1 1 d .
C9 C 0.64769(7) 0.0582(3) 0.41786(10) 0.0239(4) Uani 1 1 d .
H9 H 0.6220 0.1005 0.3878 0.029 Uiso 1 1 calc R
C10 C 0.65993(7) 0.1742(3) 0.47413(10) 0.0224(4) Uani 1 1 d .
C11 C 0.63268(8) 0.3632(4) 0.48534(10) 0.0276(5) Uani 1 1 d .
C12 C 0.69886(7) 0.1158(3) 0.52124(9) 0.0204(4) Uani 1 1 d .
C13 C 0.62250(8) 0.6667(3) 0.55201(11) 0.0278(5) Uani 1 1 d .
H13A H 0.6094 0.7255 0.5106 0.033 Uiso 1 1 calc R
H13B H 0.6444 0.7683 0.5746 0.033 Uiso 1 1 calc R
C14 C 0.58272(8) 0.6265(4) 0.58984(11) 0.0316(5) Uani 1 1 d .
C15 C 0.54733(10) 0.8076(5) 0.58555(16) 0.0493(7) Uani 1 1 d .
C16 C 0.51381(12) 0.8113(7) 0.6349(2) 0.0773(12) Uani 1 1 d .
C17 C 0.69917(8) -0.1843(4) 0.26929(10) 0.0292(5) Uani 1 1 d .
H17A H 0.7302 -0.1286 0.2866 0.035 Uiso 1 1 calc R
H17B H 0.7037 -0.2909 0.2382 0.035 Uiso 1 1 calc R
C18 C 0.66948(11) -0.0079(5) 0.23441(14) 0.0508(7) Uani 1 1 d .
H18A H 0.6874 0.0617 0.2060 0.076 Uiso 1 1 calc GR
H18B H 0.6613 0.0907 0.2651 0.076 Uiso 1 1 calc GR
H18C H 0.6410 -0.0651 0.2101 0.076 Uiso 1 1 calc GR
C19 C 0.61701(8) -0.4494(4) 0.30690(11) 0.0297(5) Uani 1 1 d .
H19A H 0.6206 -0.5306 0.2692 0.036 Uiso 1 1 calc R
H19B H 0.6107 -0.5470 0.3397 0.036 Uiso 1 1 calc R
C20 C 0.57448(11) -0.3075(6) 0.2902(2) 0.0737(12) Uani 1 1 d .
H20A H 0.5807 -0.2062 0.2591 0.111 Uiso 1 1 calc GR
H20B H 0.5685 -0.2365 0.3281 0.111 Uiso 1 1 calc GR
H20C H 0.5472 -0.3896 0.2729 0.111 Uiso 1 1 calc GR

loop_
_atom_site_aniso_label
_atom_site_aniso_U_11
_atom_site_aniso_U_22
_atom_site_aniso_U_33
_atom_site_aniso_U_23
_atom_site_aniso_U_13
_atom_site_aniso_U_12
Si1 0.0237(3) 0.0245(3) 0.0191(3) -0.0025(2) 0.0017(2) 0.0024(2)
F1 0.0450(9) 0.1257(18) 0.0318(8) 0.0193(10) 0.0135(7) 0.0202(11)
F2 0.0561(10) 0.0380(9) 0.0894(14) -0.0117(9) 0.0363(10) -0.0085(8)
F3 0.0769(14) 0.0336(10) 0.175(3) -0.0224(13) 0.0591(16) 0.0077(9)
F4 0.0624(13) 0.1062(19) 0.0793(14) 0.0221(13) -0.0073(11) 0.0390(12)
F5 0.0798(16) 0.197(3) 0.110(2) -0.099(2) 0.0463(15) -0.0213(19)
F6 0.0717(17) 0.121(2) 0.229(4) -0.027(2) 0.061(2) 0.0479(17)
F7 0.0483(11) 0.113(2) 0.1070(18) -0.0141(16) 0.0346(12) -0.0090(13)
O1 0.0323(8) 0.0295(8) 0.0350(9) -0.0131(7) 0.0002(7) 0.0043(7)
O2 0.0497(11) 0.0441(10) 0.0280(8) -0.0049(8) -0.0053(7) 0.0270(9)
N1 0.0304(9) 0.0211(9) 0.0244(9) -0.0002(7) 0.0060(7) 0.0074(7)
C1 0.0262(10) 0.0223(10) 0.0248(10) -0.0011(8) 0.0063(8) 0.0014(8)
C2 0.0236(9) 0.0189(9) 0.0209(9) -0.0015(8) 0.0066(7) 0.0000(7)
C3 0.0242(9) 0.0226(10) 0.0199(9) -0.0029(8) 0.0040(7) -0.0015(8)
C4 0.0219(9) 0.0243(10) 0.0197(9) -0.0012(8) 0.0042(7) -0.0007(8)
C5 0.0226(9) 0.0195(9) 0.0192(9) 0.0002(8) 0.0047(7) 0.0001(7)
C6 0.0210(9) 0.0206(9) 0.0184(9) 0.0005(8) 0.0046(7) -0.0008(7)
C7 0.0203(9) 0.0199(9) 0.0203(9) 0.0008(8) 0.0040(7) -0.0001(7)
C8 0.0247(10) 0.0229(10) 0.0196(9) -0.0017(8) 0.0029(7) 0.0003(8)
C9 0.0237(9) 0.0267(11) 0.0204(9) 0.0028(8) 0.0010(7) 0.0034(8)
C10 0.0243(10) 0.0220(10) 0.0213(9) 0.0003(8) 0.0049(8) 0.0043(8)
C11 0.0325(11) 0.0289(11) 0.0221(10) -0.0004(9) 0.0061(8) 0.0076(9)
C12 0.0210(9) 0.0208(9) 0.0200(9) 0.0005(8) 0.0054(7) -0.0002(7)
C13 0.0348(11) 0.0213(10) 0.0277(11) 0.0000(9) 0.0064(9) 0.0092(8)
C14 0.0329(12) 0.0332(12) 0.0285(11) -0.0007(10) 0.0045(9) 0.0071(9)
C15 0.0373(14) 0.0439(16) 0.0658(19) -0.0110(14) 0.0057(13) 0.0115(12)
C16 0.0397(17) 0.089(3) 0.108(3) -0.038(3) 0.0261(19) 0.0077(18)
C17 0.0295(11) 0.0349(12) 0.0237(10) -0.0002(9) 0.0056(8) -0.0002(9)
C18 0.0479(16) 0.0585(18) 0.0473(16) 0.0262(15) 0.0114(12) 0.0102(14)
C19 0.0296(11) 0.0323(12) 0.0255(10) -0.0017(9) -0.0002(8) -0.0015(9)
C20 0.0264(14) 0.055(2) 0.134(4) 0.017(2) -0.0044(17) 0.0010(13)

loop_
_atom_type_symbol
_atom_type_description
_atom_type_scat_dispersion_real
_atom_type_scat_dispersion_imag
_atom_type_scat_source
C C 0.0033 0.0016 'International Tables Vol C Tables 4.2.6.8 and 6.1.1.4'
H H 0.0000 0.0000 'International Tables Vol C Tables 4.2.6.8 and 6.1.1.4'
F F 0.0171 0.0103 'International Tables Vol C Tables 4.2.6.8 and 6.1.1.4'
N N 0.0061 0.0033 'International Tables Vol C Tables 4.2.6.8 and 6.1.1.4'
O O 0.0106 0.0060 'International Tables Vol C Tables 4.2.6.8 and 6.1.1.4'
Si Si 0.0817 0.0704 'International Tables Vol C Tables 4.2.6.8 and 6.1.1.4'

loop_
_geom_angle_atom_site_label_1
_geom_angle_atom_site_label_2
_geom_angle_atom_site_label_3
_geom_angle
_geom_angle_site_symmetry_1
_geom_angle_site_symmetry_3
C4 Si1 C8 91.46(9) 7_646 .
C17 Si1 C4 108.52(10) . 7_646
C17 Si1 C8 110.64(10) . .
C19 Si1 C4 116.33(10) . 7_646
C19 Si1 C8 115.93(10) . .
C19 Si1 C17 112.19(10) . .
C1 N1 C11 126.57(17) . .
C1 N1 C13 117.10(17) . .
C11 N1 C13 116.23(17) . .
O1 C1 N1 120.21(19) . .
O1 C1 C2 123.60(19) . .
N1 C1 C2 116.19(18) . .
C3 C2 C1 120.43(18) . .
C3 C2 C12 121.10(18) . .
C12 C2 C1 118.47(18) . .
C2 C3 H3 119.2 . .
C2 C3 C4 121.64(18) . .
C4 C3 H3 119.2 . .
C3 C4 Si1 136.66(16) . 7_646
C5 C4 Si1 106.61(15) . 7_646
C5 C4 C3 116.53(18) . .
C4 C5 C6 123.23(19) . .
C4 C5 C7 117.33(18) . 7_646
C6 C5 C7 119.45(18) . 7_646
C5 C6 C7 121.26(18) . .
C12 C6 C5 119.41(18) . .
C12 C6 C7 119.33(18) . .
C6 C7 C5 119.29(18) . 7_646
C8 C7 C5 117.63(18) . 7_646
C8 C7 C6 123.08(18) . .
C7 C8 Si1 106.45(15) . .
C7 C8 C9 116.77(18) . .
C9 C8 Si1 136.68(16) . .
C8 C9 H9 119.3 . .
C10 C9 C8 121.37(18) . .
C10 C9 H9 119.3 . .
C9 C10 C11 120.33(18) . .
C9 C10 C12 121.26(18) . .
C12 C10 C11 118.40(18) . .
O2 C11 N1 119.8(2) . .
O2 C11 C10 123.6(2) . .
N1 C11 C10 116.50(18) . .
C6 C12 C2 118.06(18) . .
C6 C12 C10 118.16(18) . .
C10 C12 C2 123.78(19) . .
N1 C13 H13A 109.3 . .
N1 C13 H13B 109.3 . .
N1 C13 C14 111.61(18) . .
H13A C13 H13B 108.0 . .
C14 C13 H13A 109.3 . .
C14 C13 H13B 109.3 . .
F1 C14 C13 110.71(19) . .
F1 C14 C15 107.7(2) . .
F2 C14 F1 106.1(2) . .
F2 C14 C13 111.69(19) . .
F2 C14 C15 107.6(2) . .
C13 C14 C15 112.7(2) . .
F3 C15 C14 108.1(2) . .
F3 C15 C16 107.3(3) . .
F4 C15 F3 108.4(3) . .
F4 C15 C14 107.8(2) . .
F4 C15 C16 108.1(3) . .
C16 C15 C14 116.9(3) . .
F5 C16 C15 110.8(3) . .
F6 C16 F5 108.8(3) . .
F6 C16 C15 110.0(4) . .
F7 C16 F5 107.8(4) . .
F7 C16 F6 108.3(3) . .
F7 C16 C15 111.2(3) . .
Si1 C17 H17A 108.3 . .
Si1 C17 H17B 108.3 . .
H17A C17 H17B 107.4 . .
C18 C17 Si1 115.95(17) . .
C18 C17 H17A 108.3 . .
C18 C17 H17B 108.3 . .
C17 C18 H18A 109.5 . .
C17 C18 H18B 109.5 . .
C17 C18 H18C 109.5 . .
H18A C18 H18B 109.5 . .
H18A C18 H18C 109.5 . .
H18B C18 H18C 109.5 . .
Si1 C19 H19A 108.5 . .
Si1 C19 H19B 108.5 . .
H19A C19 H19B 107.5 . .
C20 C19 Si1 115.1(2) . .
C20 C19 H19A 108.5 . .
C20 C19 H19B 108.5 . .
C19 C20 H20A 109.5 . .
C19 C20 H20B 109.5 . .
C19 C20 H20C 109.5 . .
H20A C20 H20B 109.5 . .
H20A C20 H20C 109.5 . .
H20B C20 H20C 109.5 . .

loop_
_geom_bond_atom_site_label_1
_geom_bond_atom_site_label_2
_geom_bond_distance
_geom_bond_site_symmetry_2
Si1 C4 1.914(2) 7_646
Si1 C8 1.916(2) .
Si1 C17 1.873(2) .
Si1 C19 1.860(2) .
F1 C14 1.348(3) .
F2 C14 1.340(3) .
F3 C15 1.342(4) .
F4 C15 1.332(4) .
F5 C16 1.324(5) .
F6 C16 1.322(5) .
F7 C16 1.303(5) .
O1 C1 1.215(3) .
O2 C11 1.213(3) .
N1 C1 1.410(3) .
N1 C11 1.410(3) .
N1 C13 1.464(3) .
C1 C2 1.478(3) .
C2 C3 1.394(3) .
C2 C12 1.420(3) .
C3 H3 0.9300 .
C3 C4 1.412(3) .
C4 Si1 1.914(2) 7_646
C4 C5 1.398(3) .
C5 C6 1.410(3) .
C5 C7 1.453(3) 7_646
C6 C7 1.414(3) .
C6 C12 1.408(3) .
C7 C5 1.453(3) 7_646
C7 C8 1.396(3) .
C8 C9 1.412(3) .
C9 H9 0.9300 .
C9 C10 1.397(3) .
C10 C11 1.475(3) .
C10 C12 1.416(3) .
C13 H13A 0.9700 .
C13 H13B 0.9700 .
C13 C14 1.514(3) .
C14 C15 1.527(3) .
C15 C16 1.526(5) .
C17 H17A 0.9700 .
C17 H17B 0.9700 .
C17 C18 1.525(4) .
C18 H18A 0.9600 .
C18 H18B 0.9600 .
C18 H18C 0.9600 .
C19 H19A 0.9700 .
C19 H19B 0.9700 .
C19 C20 1.509(4) .
C20 H20A 0.9600 .
C20 H20B 0.9600 .
C20 H20C 0.9600 .
